data_1562677
loop_
_publ_author_name
'Zhao, Jian-Qiang'
'Jing, Chang-Qing'
'Wu, Jia-Hang'
'Zhang, Wei-Feng'
'Feng, Li-Juan'
'Yue, Cheng-Yang'
'Lei, Xiao-Wu'

_publ_section_title
;
 Systematic Approach of One-Dimensional Lead Perovskites with Face-Sharing
 Connectivity to Realize Efficient and Tunable Broadband Light Emission
;
_journal_issue 20
_journal_name_full 'The Journal of Physical Chemistry C'
_journal_page_first 10850
_journal_page_last 10859
_journal_paper_doi 10.1021/acs.jpcc.1c00515
_journal_volume 125
_journal_year 2021
_chemical_formula_moiety 'Br3 Pb, C7 H12 N2'
_chemical_formula_sum 'C7 H12 Br3 N2 Pb'
_chemical_formula_weight 571.11
_space_group_crystal_system orthorhombic
_space_group_IT_number 61
_space_group_name_Hall '-P 2ac 2ab'
_space_group_name_H-M_alt 'P b c a'
_atom_sites_solution_hydrogens geom
_atom_sites_solution_primary iterative
_audit_creation_date 2021-03-31
_audit_creation_method
;
Olex2 1.2
(compiled 2018.05.29 svn.r3508 for OlexSys, GUI svn.r5506)
;
_cell_angle_alpha 90
_cell_angle_beta 90
_cell_angle_gamma 90
_cell_formula_units_Z 8
_cell_length_a 17.6424(2)
_cell_length_b 7.73150(10)
_cell_length_c 19.1592(2)
_cell_measurement_reflns_used 18790
_cell_measurement_temperature 100.00(10)
_cell_measurement_theta_max 73.8180
_cell_measurement_theta_min 4.6070
_cell_volume 2613.36(5)
_computing_cell_refinement 'CrysAlisPro 1.171.39.34b (Rigaku OD, 2017)'
_computing_data_collection 'CrysAlisPro 1.171.39.34b (Rigaku OD, 2017)'
_computing_data_reduction 'CrysAlisPro 1.171.39.34b (Rigaku OD, 2017)'
_computing_molecular_graphics 'Olex2 (Dolomanov et al., 2009)'
_computing_publication_material 'Olex2 (Dolomanov et al., 2009)'
_computing_structure_refinement 'XL (Sheldrick, 2008)'
_computing_structure_solution 'olex2.solve (Bourhis et al., 2015)'
_diffrn_ambient_environment N~2~
_diffrn_ambient_temperature 100.00(10)
_diffrn_detector 'CCD plate'
_diffrn_detector_type HyPix
_diffrn_measured_fraction_theta_full 1.000
_diffrn_measured_fraction_theta_max 0.979
_diffrn_measurement_details
;
List of Runs (angles in degrees, time in seconds):

  # Type    Start    End  Width  t~exp~   \w     \q     \k     \f   Frames
--------------------------------------------------------------------------
  1  \w    -25.00   0.00   0.50   10.00    --    0.00  92.00 -40.00   50
  2  \w     -3.00  41.00   0.50    0.05    --   37.97  92.00 -40.00   88
  3  \w    -68.00 -41.00   0.50    0.05    --  -37.97  92.00 -40.00   54
  4  \w    -38.00  15.00   0.50    0.05    --  -37.97  92.00 -40.00  106
  5  \w   -103.00 -78.00   0.50    0.15    --  -98.50  92.00 -40.00   50
  6  \w    -70.00  41.00   0.50    0.05    --  -37.97  37.00-180.00  222
  7  \w     60.00 126.00   0.50    0.05    --   37.97 178.00-180.00  132
  8  \w     65.00 125.00   0.50    0.05    --   37.97 178.00  30.00  120
  9  \w    114.00 139.00   0.50    0.15    --  112.45  92.00 -40.00   50
 10  \w   -115.00 -13.00   0.50    0.05    --  -37.97 -57.00 150.00  204
 11  \w    -84.00 -58.00   0.50    0.15    --  -98.50 -81.00  -8.37   52
 12  \w     11.00  36.00   0.50   10.00    --    0.00 -92.00-153.00   50
 13  \w    -22.00  11.00   0.50    0.05    --   37.97 -92.00-153.00   66
 14  \w     18.00  46.00   0.50    0.05    --   37.97 -92.00-153.00   56
 15  \w     -4.00  72.00   0.50    0.05    --   37.97 -99.00 -90.00  152
 16  \w    -99.00 -58.00   0.50    0.15    --  -98.50 -81.00  85.61   82
 17  \w   -177.00-116.00   0.50    0.15    --  -98.50 -81.00  85.61  122
 18  \w   -169.00 -58.00   0.50    0.15    --  -98.50 -82.00 114.37  222
 19  \w    -85.00 -58.00   0.50    0.15    --  -98.50 -83.00 146.00   54
 20  \w   -138.00-112.00   0.50    0.15    --  -98.50 -83.00 146.00   52
 21  \w     27.00 108.00   0.50    0.15    --  112.45 -94.00 150.00  162
 22  \w     37.00  88.00   0.50    0.15    --  112.45-111.00  90.00  102
 23  \w     33.00 115.00   0.50    0.15    --  112.45-111.00 150.00  164
 24  \w     27.00 101.00   0.50    0.15    --  112.45 -94.00  30.00  148
 25  \w     27.00 105.00   0.50    0.15    --  112.45 -94.00 -30.00  156
 26  \w     27.00 104.00   0.50    0.15    --  112.45 -94.00 -90.00  154
 27  \w     48.00 108.00   0.50    0.15    --  112.45 -92.00-153.00  120
 28  \w   -112.00 -66.00   0.50    0.05    --  -37.97 -77.00  60.00   92
 29  \w   -111.00  -8.00   0.50    0.05    --  -37.97 -77.00 120.00  206
 30  \w    -94.00   0.00   0.50    0.05    --  -37.97 -77.00   0.00  188
 31  \w    -62.00 -15.00   0.50    0.05    --  -37.97 -77.00  60.00   94
 32  \w    -68.00 -43.00   0.50    0.05    --  -37.97 -57.00   0.00   50
 33  \w   -107.00  -8.00   0.50    0.05    --  -37.97 -57.00-120.00  198
 34  \w   -102.00  -4.00   0.50    0.05    --  -37.97 -77.00-150.00  196
 35  \w    -90.00 -59.00   0.50    0.15    --  -98.50 -80.00-132.37   62
 36  \w   -177.00 -60.00   0.50    0.15    --  -98.50 -77.00-180.00  234
 37  \w   -126.00-100.00   0.50    0.15    --  -98.50 -80.00-132.37   52
 38  \w    -86.00 -61.00   0.50    0.15    --  -98.50 -74.00 -54.39   50
 39  \w    -98.00 -60.00   0.50    0.15    --  -98.50 -77.00  60.00   76
 40  \w    -85.00 -60.00   0.50    0.15    --  -98.50 -77.00  70.33   50
 41  \w   -159.00 -60.00   0.50    0.15    --  -98.50 -77.00  13.07  198
 42  \w   -171.00-105.00   0.50    0.15    --  -98.50 -77.00  70.33  132
 43  \w   -177.00-150.00   0.50    0.15    --  -98.50 -80.00-132.37   54
 44  \w   -148.00 -98.00   0.50    0.15    --  -98.50 -77.00-150.00  100
 45  \w    -93.00 -60.00   0.50    0.15    --  -98.50 -77.00-150.00   66
 46  \w   -171.00 -63.00   0.50    0.15    --  -98.50 -71.00-171.23  216
 47  \w   -139.00-101.00   0.50    0.15    --  -98.50 -77.00-129.34   76
 48  \w    -87.00 -60.00   0.50    0.15    --  -98.50 -77.00-129.34   54
 49  \w   -170.00 -63.00   0.50    0.15    --  -98.50 -69.00 -97.50  214
 50  \w   -161.00 -61.00   0.50    0.15    --  -98.50 -76.00 -20.35  200
 51  \w    -85.00 -60.00   0.50    0.15    --  -98.50 -77.00   0.00   50
 52  \w   -126.00 -60.00   0.50    0.15    --  -98.50 -77.00 -60.00  132
 53  \w    -96.00 -59.00   0.50    0.15    --  -98.50 -79.00  44.89   74
 54  \w   -176.00 -59.00   0.50    0.15    --  -98.50 -79.00  53.53  234
 55  \w   -173.00 -63.00   0.50    0.15    --  -98.50 -70.00 155.98  220
 56  \w    -85.00 -60.00   0.50    0.15    --  -98.50 -77.00 150.00   50
 57  \w   -130.00-105.00   0.50    0.15    --  -98.50 -77.00 150.00   50
 58  \w   -171.00-145.00   0.50    0.15    --  -98.50 -77.00 150.00   52
 59  \w   -145.00 -60.00   0.50    0.15    --  -98.50 -77.00 120.00  170
 60  \w    -86.00 -61.00   0.50    0.15    --  -98.50 -74.00 -37.56   50
 61  \w    -84.00 -59.00   0.50    0.15    --  -98.50 -80.00 -63.14   50
 62  \w   -175.00 -62.00   0.50    0.15    --  -98.50 -73.00 -48.09  226
 63  \w   -173.00-148.00   0.50    0.15    --  -98.50 -77.00 -60.00   50
 64  \w   -145.00-120.00   0.50    0.15    --  -98.50 -74.00 -54.39   50
 65  \w   -135.00-108.00   0.50    0.15    --  -98.50 -74.00 -37.56   54
 66  \w   -175.00 -60.00   0.50    0.15    --  -98.50 -77.00  92.64  230
 67  \w   -174.00-135.00   0.50    0.15    --  -98.50 -77.00 -73.83   78
 68  \w   -147.00-107.00   0.50    0.15    --  -98.50 -80.00 -63.14   80
 69  \w   -109.00 -60.00   0.50    0.15    --  -98.50 -77.00 -73.83   98
 70  \w   -175.00 -58.00   0.50    0.15    --  -98.50 -82.00-110.30  234
 71  \w   -153.00-127.00   0.50    0.15    --  -98.50 -92.00-153.00   52
 72  \w   -143.00-108.00   0.50    0.15    --  -98.50 -81.00  -8.37   70
 73  \w   -142.00-100.00   0.50    0.15    --  -98.50 -83.00 -95.80   84
 74  \w    -83.00 -58.00   0.50    0.15    --  -98.50 -83.00 -95.80   50
 75  \w   -167.00 -58.00   0.50    0.15    --  -98.50 -82.00  28.83  218
 76  \w   -166.00-141.00   0.50    0.15    --  -98.50 -81.00 137.14   50
 77  \w   -108.00 -59.00   0.50    0.15    --  -98.50 -81.00 137.14   98
;
_diffrn_measurement_device 'four-circle diffractometer'
_diffrn_measurement_device_type 'XtaLAB Synergy, Dualflex, HyPix'
_diffrn_measurement_method '\w scans'
_diffrn_orient_matrix_type 'CrysAlisPro convention (1999,Acta A55,543-557)'
_diffrn_orient_matrix_UB_11 0.0862327000
_diffrn_orient_matrix_UB_12 -0.0223375000
_diffrn_orient_matrix_UB_13 -0.0088449000
_diffrn_orient_matrix_UB_21 -0.0126391000
_diffrn_orient_matrix_UB_22 -0.0754834000
_diffrn_orient_matrix_UB_23 -0.0734852000
_diffrn_orient_matrix_UB_31 0.0052836000
_diffrn_orient_matrix_UB_32 0.1831313000
_diffrn_orient_matrix_UB_33 -0.0313582000
_diffrn_radiation_monochromator mirror
_diffrn_radiation_probe x-ray
_diffrn_radiation_type CuK\a
_diffrn_radiation_wavelength 1.54184
_diffrn_reflns_av_R_equivalents 0.0630
_diffrn_reflns_av_unetI/netI 0.0193
_diffrn_reflns_Laue_measured_fraction_full 1.000
_diffrn_reflns_Laue_measured_fraction_max 0.979
_diffrn_reflns_limit_h_max 21
_diffrn_reflns_limit_h_min -22
_diffrn_reflns_limit_k_max 9
_diffrn_reflns_limit_k_min -9
_diffrn_reflns_limit_l_max 22
_diffrn_reflns_limit_l_min -22
_diffrn_reflns_number 53413
_diffrn_reflns_point_group_measured_fraction_full 1.000
_diffrn_reflns_point_group_measured_fraction_max 0.979
_diffrn_reflns_theta_full 67.684
_diffrn_reflns_theta_max 74.332
_diffrn_reflns_theta_min 4.616
_diffrn_source 'micro-focus sealed X-ray tube'
_diffrn_source_type 'PhotonJet (Cu) X-ray Source'
_exptl_absorpt_coefficient_mu 35.566
_exptl_absorpt_correction_T_max 1.00000
_exptl_absorpt_correction_T_min 0.23994
_exptl_absorpt_correction_type multi-scan
_exptl_absorpt_process_details
;
CrysAlisPro 1.171.39.34b (Rigaku Oxford Diffraction, 2017)
Empirical absorption correction using spherical harmonics,
 implemented in SCALE3 ABSPACK scaling algorithm.
;
_exptl_crystal_colour colourless
_exptl_crystal_colour_primary colourless
_exptl_crystal_density_diffrn 2.903
_exptl_crystal_description needle
_exptl_crystal_F_000 2040
_exptl_crystal_size_max 0.2
_exptl_crystal_size_mid 0.1
_exptl_crystal_size_min 0.1
_refine_diff_density_max 2.235
_refine_diff_density_min -1.916
_refine_diff_density_rms 0.234
_refine_ls_extinction_coef 0.000112(13)
_refine_ls_extinction_expression Fc^*^=kFc[1+0.001xFc^2^\l^3^/sin(2\q)]^-1/4^
_refine_ls_extinction_method 'SHELXL-2014/7 (Sheldrick 2014'
_refine_ls_goodness_of_fit_ref 1.067
_refine_ls_hydrogen_treatment constr
_refine_ls_matrix_type full
_refine_ls_number_parameters 119
_refine_ls_number_reflns 2608
_refine_ls_number_restraints 71
_refine_ls_restrained_S_all 1.065
_refine_ls_R_factor_all 0.0408
_refine_ls_R_factor_gt 0.0395
_refine_ls_shift/su_max 0.002
_refine_ls_shift/su_mean 0.000
_refine_ls_structure_factor_coef Fsqd
_refine_ls_weighting_details 'w=1/[\s^2^(Fo^2^)+(0.0525P)^2^+37.5545P] where P=(Fo^2^+2Fc^2^)/3'
_refine_ls_weighting_scheme calc
_refine_ls_wR_factor_gt 0.1050
_refine_ls_wR_factor_ref 0.1060
_reflns_Friedel_coverage 0.000
_reflns_number_gt 2479
_reflns_number_total 2608
_reflns_threshold_expression 'I > 2\s(I)'
_cod_data_source_file jp1c00515_si_002.cif
_cod_data_source_block Com_3
_cod_depositor_comments 'Adding full bibliography for 1562675--1562678.cif.'
_cod_database_code 1562677
_shelx_shelxl_version_number 2014/7
_shelx_space_group_comment
;
The symmetry employed for this shelxl refinement is uniquely defined
by the following loop, which should always be used as a source of
symmetry information in preference to the above space-group names.
They are only intended as comments.
;
_shelx_estimated_absorpt_t_max 0.125
_shelx_estimated_absorpt_t_min 0.053
_reflns_odcompleteness_completeness 100.00
_reflns_odcompleteness_iscentric 1
_reflns_odcompleteness_theta 66.97
_olex2_refinement_description
;
1. Fixed Uiso
 At 1.2 times of:
  All C(H) groups, All C(H,H) groups, All N(H) groups
2. Rigid bond restraints
 N1, N2, C1, C2, C3, C5, C6, C7
 with sigma for 1-2 distances of 0.001 and sigma for 1-3 distances of 0.001
3. Uiso/Uaniso restraints and constraints
Uanis(C3) \\sim Ueq, Uanis(N2) \\sim Ueq, Uanis(C7) \\sim Ueq, Uanis(C4) \\sim
Ueq, Uanis(N1) \\sim Ueq, Uanis(C1) \\sim Ueq, Uanis(C5) \\sim Ueq, Uanis(C2)
\\sim Ueq, Uanis(C6) \\sim Ueq: with sigma of 0.001 and sigma for terminal
atoms of 0.002
4.a Secondary CH2 refined with riding coordinates:
 C1(H1a,H1b), C2(H2a,H2b), C3(H3a,H3b), C4(H4a,H4b), C5(H5a,H5b)
4.b Aromatic/amide H refined with riding coordinates:
 N1(H1), C6(H6)
;
_olex2_submission_special_instructions 'No special instructions were received'
_oxdiff_exptl_absorpt_empirical_details
;
Empirical correction (ABSPACK) includes:
- Absorption correction using spherical harmonics
- Frame scaling
;
_oxdiff_exptl_absorpt_empirical_full_max 3.048
_oxdiff_exptl_absorpt_empirical_full_min 0.601

loop_
_space_group_symop_operation_xyz
'x, y, z'
'-x+1/2, -y, z+1/2'
'-x, y+1/2, -z+1/2'
'x+1/2, -y+1/2, -z'
'-x, -y, -z'
'x-1/2, y, -z-1/2'
'x, -y-1/2, z-1/2'
'-x-1/2, y-1/2, z'

loop_
_atom_site_label
_atom_site_type_symbol
_atom_site_fract_x
_atom_site_fract_y
_atom_site_fract_z
_atom_site_U_iso_or_equiv
_atom_site_adp_type
_atom_site_occupancy
_atom_site_site_symmetry_order
_atom_site_calc_flag
_atom_site_refinement_flags_posn
_atom_site_refinement_flags_adp
_atom_site_refinement_flags_occupancy
_atom_site_disorder_assembly
_atom_site_disorder_group
Pb1 Pb 0.24985(2) 0.81887(4) 0.61038(2) 0.02253(15) Uani 1 1 d . . . . .
Br1 Br 0.38022(5) 1.04827(12) 0.61532(5) 0.0375(2) Uani 1 1 d . . . . .
Br2 Br 0.32620(5) 0.58604(11) 0.50840(4) 0.0322(2) Uani 1 1 d . . . . .
Br3 Br 0.31238(5) 0.58367(11) 0.71682(4) 0.0335(2) Uani 1 1 d . . . . .
N1 N 0.5007(7) 0.4254(13) 0.3950(5) 0.0624(12) Uani 1 1 d . U . . .
H1 H 0.5405 0.3904 0.4167 0.075 Uiso 1 1 calc R . . . .
N2 N 0.3850(5) 0.3602(13) 0.3534(5) 0.0560(12) Uani 1 1 d . U . . .
C1 C 0.4352(7) 0.1606(15) 0.4358(7) 0.0600(12) Uani 1 1 d . U . . .
H1A H 0.4259 0.1854 0.4847 0.072 Uiso 1 1 calc R . . . .
H1B H 0.4790 0.0855 0.4315 0.072 Uiso 1 1 calc R . . . .
C2 C 0.3622(8) 0.0806(16) 0.3985(7) 0.0602(13) Uani 1 1 d . U . . .
H2A H 0.3766 -0.0070 0.3648 0.072 Uiso 1 1 calc R . . . .
H2B H 0.3281 0.0295 0.4325 0.072 Uiso 1 1 calc R . . . .
C3 C 0.3263(7) 0.2323(15) 0.3634(6) 0.0584(13) Uani 1 1 d . U . . .
H3A H 0.3050 0.1981 0.3188 0.070 Uiso 1 1 calc R . . . .
H3B H 0.2859 0.2789 0.3922 0.070 Uiso 1 1 calc R . . . .
C4 C 0.3769(6) 0.5223(15) 0.3128(6) 0.053(2) Uani 1 1 d . U . . .
H4A H 0.3463 0.6053 0.3383 0.064 Uiso 1 1 calc R . . . .
H4B H 0.3529 0.4994 0.2682 0.064 Uiso 1 1 calc R . . . .
C5 C 0.4555(7) 0.5908(17) 0.3022(7) 0.0655(17) Uani 1 1 d . U . . .
H5A H 0.4800 0.5279 0.2647 0.079 Uiso 1 1 calc R . . . .
H5B H 0.4531 0.7119 0.2891 0.079 Uiso 1 1 calc R . . . .
C6 C 0.4997(8) 0.5719(16) 0.3669(7) 0.0634(14) Uani 1 1 d . U . . .
H6 H 0.5258 0.6648 0.3861 0.076 Uiso 1 1 calc R . . . .
C7 C 0.4446(7) 0.3324(16) 0.3912(6) 0.0572(12) Uani 1 1 d . U . . .

loop_
_atom_site_aniso_label
_atom_site_aniso_U_11
_atom_site_aniso_U_22
_atom_site_aniso_U_33
_atom_site_aniso_U_23
_atom_site_aniso_U_13
_atom_site_aniso_U_12
Pb1 0.0283(2) 0.0215(2) 0.0178(2) -0.00200(10) 0.00145(10) 0.00014(10)
Br1 0.0260(4) 0.0416(5) 0.0449(5) -0.0027(4) 0.0065(3) -0.0001(3)
Br2 0.0423(5) 0.0364(5) 0.0179(4) -0.0039(3) 0.0036(3) 0.0047(3)
Br3 0.0413(5) 0.0391(5) 0.0201(4) 0.0028(3) -0.0091(3) -0.0096(3)
N1 0.0606(14) 0.0632(14) 0.0634(15) -0.0006(9) -0.0014(9) -0.0018(9)
N2 0.0562(13) 0.0570(14) 0.0550(15) -0.0016(9) 0.0010(9) 0.0018(8)
C1 0.0599(15) 0.0608(14) 0.0595(15) 0.0011(9) -0.0004(9) 0.0021(8)
C2 0.0610(15) 0.0596(14) 0.0599(16) 0.0005(9) 0.0008(9) -0.0004(8)
C3 0.0581(14) 0.0588(15) 0.0584(16) -0.0017(10) -0.0004(9) -0.0001(8)
C4 0.053(3) 0.054(3) 0.053(3) 0.0000(10) -0.0006(10) 0.0012(10)
C5 0.0658(19) 0.0658(19) 0.0650(17) 0.0015(10) 0.0002(10) 0.0004(10)
C6 0.0630(17) 0.0629(14) 0.0644(16) -0.0005(10) 0.0004(9) -0.0016(9)
C7 0.0565(14) 0.0588(14) 0.0563(16) -0.0014(9) -0.0001(9) 0.0019(8)

loop_
_atom_type_symbol
_atom_type_description
_atom_type_scat_dispersion_real
_atom_type_scat_dispersion_imag
_atom_type_scat_source
C C 0.0181 0.0091 'International Tables Vol C Tables 4.2.6.8 and 6.1.1.4'
H H 0.0000 0.0000 'International Tables Vol C Tables 4.2.6.8 and 6.1.1.4'
Br Br -0.6763 1.2805 'International Tables Vol C Tables 4.2.6.8 and 6.1.1.4'
N N 0.0311 0.0180 'International Tables Vol C Tables 4.2.6.8 and 6.1.1.4'
Pb Pb -4.0753 8.5060 'International Tables Vol C Tables 4.2.6.8 and 6.1.1.4'

loop_
_geom_angle_atom_site_label_1
_geom_angle_atom_site_label_2
_geom_angle_atom_site_label_3
_geom_angle
_geom_angle_site_symmetry_1
_geom_angle_site_symmetry_3
_geom_angle_publ_flag
Br1 Pb1 Br1 174.06(3) . 8_655 ?
Br1 Pb1 Br2 91.85(3) . . ?
Br1 Pb1 Br2 98.40(2) 8_655 8_665 ?
Br1 Pb1 Br2 87.54(3) . 8_665 ?
Br1 Pb1 Br3 81.69(3) . 8_665 ?
Br1 Pb1 Br3 93.31(3) . . ?
Br2 Pb1 Br1 86.96(3) . 8_655 ?
Br2 Pb1 Br2 100.51(3) . 8_665 ?
Br2 Pb1 Br3 173.52(3) . 8_665 ?
Br3 Pb1 Br1 99.42(3) 8_665 8_655 ?
Br3 Pb1 Br1 80.79(2) . 8_655 ?
Br3 Pb1 Br2 84.93(3) . . ?
Br3 Pb1 Br2 174.47(2) . 8_665 ?
Br3 Pb1 Br2 79.82(2) 8_665 8_665 ?
Br3 Pb1 Br3 94.88(3) . 8_665 ?
Pb1 Br1 Pb1 79.95(2) . 8_665 ?
Pb1 Br2 Pb1 78.252(19) . 8_655 ?
Pb1 Br3 Pb1 79.583(19) . 8_655 ?
C7 N1 C6 119.5(12) . . ?
C3 N2 C4 125.4(9) . . ?
C7 N2 C3 113.2(10) . . ?
C7 N2 C4 120.8(10) . . ?
C7 C1 C2 99.7(9) . . ?
C3 C2 C1 103.9(10) . . ?
N2 C3 C2 107.0(10) . . ?
N2 C4 C5 106.3(9) . . ?
C6 C5 C4 110.0(11) . . ?
N1 C6 C5 117.3(12) . . ?
N1 C7 N2 126.2(12) . . ?
N1 C7 C1 122.9(11) . . ?
N2 C7 C1 110.8(11) . . ?

loop_
_geom_bond_atom_site_label_1
_geom_bond_atom_site_label_2
_geom_bond_distance
_geom_bond_site_symmetry_2
_geom_bond_publ_flag
Pb1 Br1 2.9060(10) . ?
Pb1 Br1 3.1067(10) 8_655 ?
Pb1 Br2 2.9787(8) . ?
Pb1 Br2 3.1440(9) 8_665 ?
Pb1 Br3 2.9466(8) . ?
Pb1 Br3 3.0912(8) 8_665 ?
Br1 Pb1 3.1067(10) 8_665 ?
Br2 Pb1 3.1440(9) 8_655 ?
Br3 Pb1 3.0911(8) 8_655 ?
N1 C6 1.254(15) . ?
N1 C7 1.226(16) . ?
N2 C3 1.445(15) . ?
N2 C4 1.482(15) . ?
N2 C7 1.295(15) . ?
C1 C2 1.597(17) . ?
C1 C7 1.588(16) . ?
C2 C3 1.494(17) . ?
C4 C5 1.498(16) . ?
C5 C6 1.471(18) . ?
